data_4308576
loop_
_publ_author_name
'Zheng He'
'En-Qing Gao'
'Zhe-Ming Wang'
'Chun-Hua Yan'
'Mohamedally Kurmoo'

_publ_contact_author_address
;
State Key Lab of Rare Earth Materials Chemistry and Applications & 
PKU-HKU Joint Lab on Rare Earth Materials and Bioinorganic Chemistry, 
College of Chemistry and Molecular Engineering, 
Peking University, 
Beijing 100871, 
China
;
_publ_contact_author_email chyan@chem.pku.edu.cn
_publ_contact_author_fax 86-(10)-62754179
_publ_contact_author_name 'Prof. Chun-Hua Yan'
_publ_contact_author_phone 86-(10)-62754179
_publ_section_title
;
Coordination Polymers Based on Inorganic Lanthanide(III) Sulfate Skeletons
and an Organic Isonicotinate N-oxide Connector: Segregation into Three
Structural Types by the Lanthanide Contraction Effect
;
_journal_name_full 'Inorganic Chemistry'
_journal_page_first 862
_journal_page_last 874
_journal_paper_doi 10.1021/ic0487575
_journal_volume 44
_journal_year 2005
_chemical_formula_sum 'C6 H6 Er N O8 S'
_chemical_formula_weight 419.44
_chemical_name_systematic
; 
 ? 
;
_space_group_IT_number 14
_symmetry_cell_setting monoclinic
_symmetry_space_group_name_Hall '-P 2ybc'
_symmetry_space_group_name_H-M 'P 1 21/c 1'
_atom_sites_solution_hydrogens geom
_atom_sites_solution_primary direct
_atom_sites_solution_secondary difmap
_audit_creation_method SHELXL-97
_cell_angle_alpha 90.00
_cell_angle_beta 100.4473(9)
_cell_angle_gamma 90.00
_cell_formula_units_Z 4
_cell_length_a 9.2921(2)
_cell_length_b 14.6877(3)
_cell_length_c 7.6046(2)
_cell_measurement_reflns_used 13587
_cell_measurement_temperature 293(2)
_cell_measurement_theta_max 27.49
_cell_measurement_theta_min 3.89
_cell_volume 1020.67(4)
_computing_cell_refinement 'HKL Scalepack (Otwinowski & Minor, 1997)'
_computing_data_collection 'KappaCCD (Nonius B. V., 1998)'
_computing_data_reduction 'HKL Denzo (Otwinowski & Minor, 1997) & maXus (Mackay et al., 1998)'
_computing_molecular_graphics 'Bruker SHELXTL V5.1 (Sheldrick, 1998)'
_computing_publication_material 'SHELXL-97 (Sheldrick, 1997)'
_computing_structure_refinement 'SHELXL-97 (Sheldrick, 1997)'
_computing_structure_solution 'SHELXS-97 (Sheldrick, 1997)'
_diffrn_ambient_temperature 293(2)
_diffrn_detector_area_resol_mean 0.76
_diffrn_measured_fraction_theta_full 0.997
_diffrn_measured_fraction_theta_max 0.997
_diffrn_measurement_device_type 'NONIUS KappaCCD Diffractometer'
_diffrn_measurement_method CCD
_diffrn_radiation_monochromator graphite
_diffrn_radiation_source 'fine-focus sealed tube'
_diffrn_radiation_type MoK\a
_diffrn_radiation_wavelength 0.71073
_diffrn_reflns_av_R_equivalents 0.0688
_diffrn_reflns_av_sigmaI/netI 0.0367
_diffrn_reflns_limit_h_max 12
_diffrn_reflns_limit_h_min -12
_diffrn_reflns_limit_k_max 19
_diffrn_reflns_limit_k_min -19
_diffrn_reflns_limit_l_max 9
_diffrn_reflns_limit_l_min -9
_diffrn_reflns_number 17742
_diffrn_reflns_theta_full 27.49
_diffrn_reflns_theta_max 27.49
_diffrn_reflns_theta_min 3.89
_diffrn_standards_decay_% 0
_exptl_absorpt_coefficient_mu 8.459
_exptl_absorpt_correction_T_max 0.672
_exptl_absorpt_correction_T_min 0.456
_exptl_absorpt_correction_type empirical
_exptl_absorpt_process_details '(Blessing, 1995, 1997)'
_exptl_crystal_colour 'light pink'
_exptl_crystal_density_diffrn 2.730
_exptl_crystal_density_method 'not measured'
_exptl_crystal_description flake
_exptl_crystal_F_000 788
_exptl_crystal_size_max 0.20
_exptl_crystal_size_mid 0.14
_exptl_crystal_size_min 0.05
_refine_diff_density_max 0.862
_refine_diff_density_min -1.195
_refine_diff_density_rms 0.152
_refine_ls_extinction_coef 0.0058(3)
_refine_ls_extinction_expression Fc^*^=kFc[1+0.001xFc^2^\l^3^/sin(2\q)]^-1/4^
_refine_ls_extinction_method SHELXL
_refine_ls_goodness_of_fit_ref 0.994
_refine_ls_hydrogen_treatment mixed
_refine_ls_matrix_type full
_refine_ls_number_parameters 163
_refine_ls_number_reflns 2337
_refine_ls_number_restraints 0
_refine_ls_restrained_S_all 0.994
_refine_ls_R_factor_all 0.0313
_refine_ls_R_factor_gt 0.0223
_refine_ls_shift/su_max 0.001
_refine_ls_shift/su_mean 0.000
_refine_ls_structure_factor_coef Fsqd
_refine_ls_weighting_details 'calc w=1/[\s^2^(Fo^2^)+(0.0240P)^2^+0.0000P] where P=(Fo^2^+2Fc^2^)/3'
_refine_ls_weighting_scheme calc
_refine_ls_wR_factor_gt 0.0460
_refine_ls_wR_factor_ref 0.0473
_reflns_number_gt 1959
_reflns_number_total 2337
_reflns_threshold_expression >2sigma(I)
_cod_data_source_file ic0487575si20040906_123354_12.cif
_cod_data_source_block 11
_cod_database_code 4308576

loop_
_symmetry_equiv_pos_as_xyz
'x, y, z'
'-x, y+1/2, -z+1/2'
'-x, -y, -z'
'x, -y-1/2, z-1/2'

loop_
_atom_site_label
_atom_site_type_symbol
_atom_site_fract_x
_atom_site_fract_y
_atom_site_fract_z
_atom_site_U_iso_or_equiv
_atom_site_adp_type
_atom_site_occupancy
_atom_site_symmetry_multiplicity
_atom_site_calc_flag
_atom_site_refinement_flags
_atom_site_disorder_assembly
_atom_site_disorder_group
Er1 Er 0.275763(17) 0.042202(10) 0.134398(19) 0.01661(8) Uani 1 1 d . . .
C4 C -0.0312(4) 0.3951(3) 0.0965(5) 0.0228(8) Uani 1 1 d . . .
H1A H 0.0407 0.4382 0.1363 0.027 Uiso 1 1 calc R . .
C5 C 0.0072(4) 0.3070(3) 0.0716(5) 0.0244(8) Uani 1 1 d . . .
H2A H 0.1053 0.2903 0.0939 0.029 Uiso 1 1 calc R . .
C1 C -0.0998(4) 0.2422(3) 0.0132(4) 0.0192(8) Uani 1 1 d . . .
C2 C -0.2440(4) 0.2708(3) -0.0276(5) 0.0291(9) Uani 1 1 d . . .
H4A H -0.3173 0.2293 -0.0720 0.035 Uiso 1 1 calc R . .
C3 C -0.2794(4) 0.3601(3) -0.0026(5) 0.0294(9) Uani 1 1 d . . .
H5A H -0.3762 0.3792 -0.0313 0.035 Uiso 1 1 calc R . .
C6 C -0.0582(4) 0.1442(3) 0.0001(4) 0.0211(8) Uani 1 1 d . . .
N1 N -0.1739(3) 0.4197(2) 0.0633(4) 0.0217(7) Uani 1 1 d . . .
O1 O 0.0744(3) 0.12389(19) 0.0484(4) 0.0303(6) Uani 1 1 d . . .
O2 O -0.1577(3) 0.08953(18) -0.0573(4) 0.0282(6) Uani 1 1 d . . .
O3 O -0.2100(3) 0.50402(19) 0.1010(3) 0.0252(6) Uani 1 1 d . . .
O4 O 0.4381(3) 0.13188(19) 0.0018(3) 0.0263(6) Uani 1 1 d . . .
O5 O 0.2812(3) 0.02887(18) -0.1738(3) 0.0243(6) Uani 1 1 d . . .
O6 O 0.5283(3) 0.04591(19) -0.2293(4) 0.0303(7) Uani 1 1 d . . .
O7 O 0.3589(3) 0.16703(18) -0.3109(3) 0.0272(6) Uani 1 1 d . . .
O8 O 0.3518(3) 0.1582(2) 0.3311(4) 0.0286(7) Uani 1 1 d . . .
S1 S 0.40163(10) 0.09397(6) -0.18172(11) 0.0188(2) Uani 1 1 d . . .
H8A H 0.365(4) 0.211(3) 0.305(5) 0.028(12) Uiso 1 1 d . . .
H8B H 0.340(6) 0.163(4) 0.458(8) 0.084(19) Uiso 1 1 d . . .

loop_
_atom_site_aniso_label
_atom_site_aniso_U_11
_atom_site_aniso_U_22
_atom_site_aniso_U_33
_atom_site_aniso_U_23
_atom_site_aniso_U_13
_atom_site_aniso_U_12
Er1 0.01599(11) 0.01488(11) 0.01879(11) -0.00006(7) 0.00269(6) -0.00015(7)
C4 0.019(2) 0.018(2) 0.032(2) -0.0020(16) 0.0056(16) -0.0017(16)
C5 0.0150(19) 0.026(2) 0.031(2) -0.0040(16) 0.0022(15) 0.0012(16)
C1 0.018(2) 0.018(2) 0.0210(18) -0.0031(15) 0.0030(14) -0.0016(15)
C2 0.021(2) 0.023(2) 0.041(2) -0.0096(18) -0.0004(17) -0.0018(17)
C3 0.015(2) 0.028(2) 0.042(2) -0.0090(18) -0.0015(17) 0.0017(17)
C6 0.028(2) 0.021(2) 0.0149(17) -0.0004(14) 0.0041(15) 0.0023(16)
N1 0.0272(18) 0.0159(16) 0.0236(16) -0.0022(13) 0.0086(13) 0.0017(14)
O1 0.0236(15) 0.0232(16) 0.0415(16) -0.0015(13) -0.0009(12) 0.0070(13)
O2 0.0287(16) 0.0196(15) 0.0359(15) -0.0042(12) 0.0048(12) -0.0066(13)
O3 0.0353(16) 0.0163(14) 0.0254(14) -0.0015(11) 0.0095(12) 0.0079(12)
O4 0.0315(16) 0.0299(16) 0.0166(12) -0.0015(11) 0.0018(11) -0.0090(12)
O5 0.0225(15) 0.0270(16) 0.0236(13) -0.0021(11) 0.0047(11) -0.0056(11)
O6 0.0250(16) 0.0340(17) 0.0339(15) 0.0098(13) 0.0111(12) 0.0107(12)
O7 0.0401(17) 0.0226(15) 0.0187(13) 0.0039(11) 0.0048(11) 0.0111(13)
O8 0.0444(19) 0.0207(16) 0.0206(15) 0.0003(12) 0.0055(12) -0.0083(14)
S1 0.0177(5) 0.0198(5) 0.0185(4) 0.0032(4) 0.0026(3) 0.0029(4)

loop_
_atom_type_symbol
_atom_type_description
_atom_type_scat_dispersion_real
_atom_type_scat_dispersion_imag
_atom_type_scat_source
C C 0.0033 0.0016 'International Tables Vol C Tables 4.2.6.8 and 6.1.1.4'
H H 0.0000 0.0000 'International Tables Vol C Tables 4.2.6.8 and 6.1.1.4'
N N 0.0061 0.0033 'International Tables Vol C Tables 4.2.6.8 and 6.1.1.4'
O O 0.0106 0.0060 'International Tables Vol C Tables 4.2.6.8 and 6.1.1.4'
Er Er -0.2586 4.9576 'International Tables Vol C Tables 4.2.6.8 and 6.1.1.4'
S S 0.1246 0.1234 'International Tables Vol C Tables 4.2.6.8 and 6.1.1.4'

loop_
_geom_angle_atom_site_label_1
_geom_angle_atom_site_label_2
_geom_angle_atom_site_label_3
_geom_angle
_geom_angle_site_symmetry_1
_geom_angle_site_symmetry_3
_geom_angle_publ_flag
O1 Er1 O6 176.68(10) . 3_655 ?
O1 Er1 O2 92.45(10) . 3 ?
O6 Er1 O2 85.23(10) 3_655 3 ?
O1 Er1 O3 92.67(10) . 2_545 ?
O6 Er1 O3 84.59(10) 3_655 2_545 ?
O2 Er1 O3 79.74(9) 3 2_545 ?
O1 Er1 O8 86.24(11) . . ?
O6 Er1 O8 94.73(11) 3_655 . ?
O2 Er1 O8 152.55(10) 3 . ?
O3 Er1 O8 72.95(10) 2_545 . ?
O1 Er1 O5 85.48(10) . . ?
O6 Er1 O5 96.27(10) 3_655 . ?
O2 Er1 O5 76.55(9) 3 . ?
O3 Er1 O5 156.11(9) 2_545 . ?
O8 Er1 O5 130.51(10) . . ?
O1 Er1 O4 98.18(10) . . ?
O6 Er1 O4 85.13(10) 3_655 . ?
O2 Er1 O4 133.45(9) 3 . ?
O3 Er1 O4 144.02(9) 2_545 . ?
O8 Er1 O4 73.68(10) . . ?
O5 Er1 O4 59.48(9) . . ?
O1 Er1 S1 93.33(7) . . ?
O6 Er1 S1 89.56(7) 3_655 . ?
O2 Er1 S1 104.81(7) 3 . ?
O3 Er1 S1 172.29(7) 2_545 . ?
O8 Er1 S1 102.64(8) . . ?
O5 Er1 S1 29.74(6) . . ?
O4 Er1 S1 29.79(6) . . ?
N1 C4 C5 119.9(3) . . ?
C4 C5 C1 120.3(3) . . ?
C2 C1 C5 118.1(4) . . ?
C2 C1 C6 121.8(3) . . ?
C5 C1 C6 120.1(3) . . ?
C3 C2 C1 120.3(4) . . ?
N1 C3 C2 119.8(4) . . ?
O2 C6 O1 125.2(4) . . ?
O2 C6 C1 117.4(3) . . ?
O1 C6 C1 117.4(3) . . ?
O3 N1 C3 119.5(3) . . ?
O3 N1 C4 119.1(3) . . ?
C3 N1 C4 121.4(3) . . ?
C6 O1 Er1 160.8(3) . . ?
C6 O2 Er1 160.8(3) . 3 ?
N1 O3 Er1 122.7(2) . 2 ?
S1 O4 Er1 97.92(13) . . ?
S1 O5 Er1 98.00(13) . . ?
S1 O6 Er1 146.67(17) . 3_655 ?
O7 S1 O6 108.60(15) . . ?
O7 S1 O5 112.73(16) . . ?
O6 S1 O5 110.10(16) . . ?
O7 S1 O4 110.17(16) . . ?
O6 S1 O4 110.78(17) . . ?
O5 S1 O4 104.44(15) . . ?
O7 S1 Er1 129.52(11) . . ?
O6 S1 Er1 121.87(11) . . ?
O5 S1 Er1 52.27(10) . . ?
O4 S1 Er1 52.29(10) . . ?

loop_
_geom_bond_atom_site_label_1
_geom_bond_atom_site_label_2
_geom_bond_distance
_geom_bond_site_symmetry_2
_geom_bond_publ_flag
Er1 O1 2.219(3) . ?
Er1 O6 2.244(3) 3_655 ?
Er1 O2 2.249(3) 3 ?
Er1 O3 2.276(2) 2_545 ?
Er1 O8 2.292(3) . ?
Er1 O5 2.362(3) . ?
Er1 O4 2.362(3) . ?
Er1 S1 2.9571(9) . ?
C4 N1 1.353(5) . ?
C4 C5 1.364(5) . ?
C5 C1 1.389(5) . ?
C1 C2 1.385(5) . ?
C1 C6 1.499(5) . ?
C2 C3 1.374(6) . ?
C3 N1 1.342(5) . ?
C6 O2 1.242(4) . ?
C6 O1 1.256(5) . ?
N1 O3 1.329(4) . ?
O2 Er1 2.249(3) 3 ?
O3 Er1 2.276(2) 2 ?
O4 S1 1.484(3) . ?
O5 S1 1.481(3) . ?
O6 S1 1.473(3) . ?
O6 Er1 2.244(3) 3_655 ?
O7 S1 1.460(3) . ?

loop_
_geom_hbond_atom_site_label_D
_geom_hbond_atom_site_label_H
_geom_hbond_atom_site_label_A
_geom_hbond_distance_DH
_geom_hbond_distance_HA
_geom_hbond_distance_DA
_geom_hbond_angle_DHA
_geom_hbond_site_symmetry_A
O8 H8A O7 0.82(5) 1.99(5) 2.790(4) 166(4) 4_566
O8 H8B O7 1.00(6) 1.73(6) 2.715(4) 168(5) 1_556
